data_4344790
loop_
_publ_author_name
'Plundrich, Gudrun T.'
'Wadepohl, Hubert'
'Gade, Lutz H.'

_publ_section_title
;
 Synthesis and Reactivity of Group 4 Metal Benzyl Complexes Supported by
 Carbazolide-Based PNP Pincer Ligands.
;
_journal_issue 1
_journal_name_full 'Inorganic chemistry'
_journal_page_first 353
_journal_paper_doi 10.1021/acs.inorgchem.5b02498
_journal_volume 55
_journal_year 2015
_chemical_formula_moiety 'C34 H54 Cl3 Hf N P2'
_chemical_formula_sum 'C34 H54 Cl3 Hf N P2'
_chemical_formula_weight 823.56
_chemical_properties_physical 'air-sensitive, moisture-sensitive'
_space_group_crystal_system monoclinic
_space_group_IT_number 14
_space_group_name_Hall '-P 2ybc'
_space_group_name_H-M_alt 'P 1 21/c 1'
_symmetry_cell_setting monoclinic
_symmetry_Int_Tables_number 14
_symmetry_space_group_name_Hall '-P 2ybc'
_symmetry_space_group_name_H-M 'P 1 21/c 1'
_atom_sites_solution_hydrogens geom
_atom_sites_solution_primary direct
_atom_sites_solution_secondary difmap
_audit_block_code ga_gp37
_audit_creation_date 2015-10-23
_audit_creation_method
;
Olex2 1.2
(compiled 2015.09.30 svn.r3233 for OlexSys, GUI svn.r5103)
;
_audit_update_record '23.10.2015 15:50:24 CEST UTC+02:00  encif 1.36'
_cell_angle_alpha 90
_cell_angle_beta 110.629(7)
_cell_angle_gamma 90
_cell_formula_units_Z 8
_cell_length_a 25.084(11)
_cell_length_b 11.776(6)
_cell_length_c 26.438(11)
_cell_measurement_reflns_used 7379
_cell_measurement_temperature 100(2)
_cell_measurement_theta_max 31.73
_cell_measurement_theta_min 2.22
_cell_volume 7309(6)
_computing_cell_refinement
;
SAINT (see _computing_data_reduction). Includes estimated systematic errors
 of the unit cell constants from Monte Carlo simulations.
;
_computing_data_collection 'SMART-5.631 (Bruker AXS, 2003)'
_computing_data_reduction 'SAINT V8.34A (Bruker AXS, 1997-2013),SADABS-2014_5 (Sheldrick and Bruker AXS, 1997-2014)'
_computing_molecular_graphics 'Olex2 (Dolomanov et al., 2009)'
_computing_publication_material 'encif (Wadepohl, 2009-15); encifer 1.5 (CCDC, 2014)'
_computing_structure_refinement 'ShelXL (Sheldrick, 2015)'
_computing_structure_solution 'SIR2014 (Giacovazzo et al., 2014)'
_diffrn_ambient_environment 'perfluoro polyether oil / N~2~'
_diffrn_ambient_temperature 100(1)
_diffrn_detector 'CCD plate'
_diffrn_detector_area_resol_mean 8.19
_diffrn_detector_type CCD-PXL-KAF2
_diffrn_measured_fraction_theta_full 1.000
_diffrn_measured_fraction_theta_max 0.959
_diffrn_measurement_device 'three-circle diffractometer'
_diffrn_measurement_device_type 'Bruker AXS Smart 1000'
_diffrn_measurement_method '\f- and \w-scans'
_diffrn_measurement_specimen_support 'polyimid foil'
_diffrn_radiation_monochromator graphite
_diffrn_radiation_probe x-ray
_diffrn_radiation_type MoK\a
_diffrn_radiation_wavelength 0.71073
_diffrn_reflns_av_R_equivalents 0.0626
_diffrn_reflns_av_unetI/netI 0.0446
_diffrn_reflns_laue_measured_fraction_full 1.000
_diffrn_reflns_laue_measured_fraction_max 0.959
_diffrn_reflns_limit_h_max 37
_diffrn_reflns_limit_h_min -37
_diffrn_reflns_limit_k_max 17
_diffrn_reflns_limit_k_min -17
_diffrn_reflns_limit_l_max 39
_diffrn_reflns_limit_l_min -39
_diffrn_reflns_number 187453
_diffrn_reflns_point_group_measured_fraction_full 1.000
_diffrn_reflns_point_group_measured_fraction_max 0.959
_diffrn_reflns_theta_full 25.242
_diffrn_reflns_theta_max 32.540
_diffrn_reflns_theta_min 1.935
_diffrn_source 'sealed X-Ray tube (Mo)'
_diffrn_source_type 'fine focus tube'
_diffrn_standards_number 0
_exptl_absorpt_coefficient_mu 3.185
_exptl_absorpt_correction_T_max 0.4950
_exptl_absorpt_correction_T_min 0.3998
_exptl_absorpt_correction_type multi-scan
_exptl_absorpt_process_details
;
multi-scan from symmetry-related measurements (Blessing 1995)
SADABS (see _computing_data_reduction)
;
_exptl_crystal_colour orange
_exptl_crystal_density_diffrn 1.497
_exptl_crystal_description irregular
_exptl_crystal_F_000 3344
_exptl_crystal_size_max 0.200
_exptl_crystal_size_mid 0.200
_exptl_crystal_size_min 0.200
_refine_diff_density_max 2.570
_refine_diff_density_min -1.660
_refine_diff_density_rms 0.161
_refine_ls_extinction_method none
_refine_ls_goodness_of_fit_ref 1.029
_refine_ls_hydrogen_treatment constr
_refine_ls_matrix_type full
_refine_ls_number_parameters 767
_refine_ls_number_reflns 25432
_refine_ls_number_restraints 0
_refine_ls_restrained_S_all 1.029
_refine_ls_R_factor_all 0.0524
_refine_ls_R_factor_gt 0.0327
_refine_ls_shift/su_max 0.003
_refine_ls_shift/su_mean 0.000
_refine_ls_structure_factor_coef Fsqd
_refine_ls_weighting_details 'w=1/[\s^2^(Fo^2^)+(0.0220P)^2^+15.0567P] where P=(Fo^2^+2Fc^2^)/3'
_refine_ls_weighting_scheme calc
_refine_ls_wR_factor_gt 0.0622
_refine_ls_wR_factor_ref 0.0686
_reflns_Friedel_coverage 0.000
_reflns_number_gt 20357
_reflns_number_total 25432
_reflns_threshold_expression 'I > 2\s(I)'
_cod_data_source_file ic5b02498_si_002.cif
_cod_data_source_block ga_gp37
_cod_original_sg_symbol_H-M 'P 21/c'
_cod_database_code 4344790
_audit_block_refno 2455
_audit_block_usercomment gp-11-32
_shelx_space_group_comment
;
The symmetry employed for this shelxl refinement is uniquely defined
by the following loop, which should always be used as a source of
symmetry information in preference to the above space-group names.
They are only intended as comments.
;
_shelx_estimated_absorpt_t_max 0.568
_shelx_estimated_absorpt_t_min 0.568
_shelxl_version_number 2014/7
_olex2_refinement_description
;
1. Fixed Uiso
 At 1.2 times of:
  All C(H) groups, All C(H,H) groups
 At 1.5 times of:
  All C(H,H,H) groups
2.a Ternary CH refined with riding coordinates:
 C74(H74), C77(H77), C80(H80), C83(H83), C30(H30), C24(H24), C27(H27), C33(H33)
2.b Secondary CH2 refined with riding coordinates:
 C64(H64A,H64B), C65(H65A,H65B), C14(H14A,H14B), C15(H15A,H15B)
2.c Aromatic/amide H refined with riding coordinates:
 C54(H54), C56(H56), C59(H59), C61(H61), C4(H4), C6(H6), C9(H9), C11(H11)
2.d Idealised Me refined as rotating group:
 C67(H67A,H67B,H67C), C68(H68A,H68B,H68C), C69(H69A,H69B,H69C), C71(H71A,H71B,
 H71C), C72(H72A,H72B,H72C), C73(H73A,H73B,H73C), C75(H75A,H75B,H75C), C76(H76A,
 H76B,H76C), C78(H78A,H78B,H78C), C79(H79A,H79B,H79C), C81(H81A,H81B,H81C),
 C82(H82A,H82B,H82C), C84(H84A,H84B,H84C), C85(H85A,H85B,H85C), C26(H26A,H26B,
 H26C), C18(H18A,H18B,H18C), C22(H22A,H22B,H22C), C34(H34A,H34B,H34C), C28(H28A,
 H28B,H28C), C32(H32A,H32B,H32C), C17(H17A,H17B,H17C), C19(H19A,H19B,H19C),
 C21(H21A,H21B,H21C), C23(H23A,H23B,H23C), C25(H25A,H25B,H25C), C29(H29A,H29B,
 H29C), C31(H31A,H31B,H31C), C35(H35A,H35B,H35C)
;
_olex2_submission_special_instructions 'No special instructions were received'

loop_
_symmetry_equiv_pos_as_xyz
'x, y, z'
'-x, y+1/2, -z+1/2'
'-x, -y, -z'
'x, -y-1/2, z-1/2'

loop_
_atom_site_label
_atom_site_type_symbol
_atom_site_fract_x
_atom_site_fract_y
_atom_site_fract_z
_atom_site_U_iso_or_equiv
_atom_site_adp_type
_atom_site_occupancy
_atom_site_site_symmetry_order
_atom_site_calc_flag
_atom_site_refinement_flags_posn
Hf51 Hf -0.08252(2) 0.58580(2) 0.11347(2) 0.00700(2) Uani 1 1 d .
Cl51 Cl -0.16685(3) 0.69419(5) 0.06503(3) 0.01503(12) Uani 1 1 d .
Cl52 Cl -0.03700(3) 0.63841(5) 0.05070(3) 0.01444(12) Uani 1 1 d .
Cl53 Cl -0.12628(3) 0.50351(5) 0.17286(3) 0.01330(11) Uani 1 1 d .
P51 P -0.11771(3) 0.38526(5) 0.05976(3) 0.00867(12) Uani 1 1 d .
P52 P -0.05164(3) 0.77747(5) 0.17644(2) 0.00721(11) Uani 1 1 d .
C52 C 0.04802(10) 0.5815(2) 0.18639(10) 0.0084(4) Uani 1 1 d .
C53 C 0.05528(11) 0.6804(2) 0.21780(10) 0.0085(4) Uani 1 1 d .
C54 C 0.10818(11) 0.7342(2) 0.23391(10) 0.0101(5) Uani 1 1 d .
H54 H 0.1130 0.8022 0.2544 0.012 Uiso 1 1 calc R
C55 C 0.15468(11) 0.6933(2) 0.22153(10) 0.0093(4) Uani 1 1 d .
C56 C 0.14784(11) 0.5912(2) 0.19351(10) 0.0097(4) Uani 1 1 d .
H56 H 0.1790 0.5589 0.1861 0.012 Uiso 1 1 calc R
C57 C 0.09541(11) 0.5365(2) 0.17645(10) 0.0087(4) Uani 1 1 d .
C58 C 0.07712(11) 0.4313(2) 0.14816(10) 0.0093(4) Uani 1 1 d .
C59 C 0.10705(11) 0.3496(2) 0.13104(10) 0.0107(5) Uani 1 1 d .
H59 H 0.1458 0.3625 0.1352 0.013 Uiso 1 1 calc R
C60 C 0.08051(11) 0.2490(2) 0.10785(10) 0.0096(4) Uani 1 1 d .
C61 C 0.02312(11) 0.2364(2) 0.10230(10) 0.0110(5) Uani 1 1 d .
H61 H 0.0044 0.1683 0.0863 0.013 Uiso 1 1 calc R
C62 C -0.00843(11) 0.3164(2) 0.11858(10) 0.0093(4) Uani 1 1 d .
C63 C 0.01921(11) 0.4177(2) 0.14189(10) 0.0085(4) Uani 1 1 d .
C64 C -0.06999(11) 0.2887(2) 0.11027(10) 0.0097(5) Uani 1 1 d .
H64A H -0.0765 0.2966 0.1449 0.012 Uiso 1 1 calc R
H64B H -0.0783 0.2092 0.0978 0.012 Uiso 1 1 calc R
C65 C 0.00869(10) 0.7295(2) 0.23454(10) 0.0093(4) Uani 1 1 d .
H65A H 0.0240 0.7943 0.2592 0.011 Uiso 1 1 calc R
H65B H -0.0045 0.6712 0.2545 0.011 Uiso 1 1 calc R
C66 C 0.21132(11) 0.7569(2) 0.23578(11) 0.0117(5) Uani 1 1 d .
C67 C 0.22179(14) 0.7836(3) 0.18309(12) 0.0222(6) Uani 1 1 d .
H67A H 0.2237 0.7125 0.1645 0.033 Uiso 1 1 calc GR
H67B H 0.2578 0.8249 0.1915 0.033 Uiso 1 1 calc GR
H67C H 0.1905 0.8303 0.1596 0.033 Uiso 1 1 calc GR
C68 C 0.21223(12) 0.8697(2) 0.26473(12) 0.0173(5) Uani 1 1 d .
H68A H 0.1811 0.9180 0.2423 0.026 Uiso 1 1 calc GR
H68B H 0.2487 0.9079 0.2710 0.026 Uiso 1 1 calc GR
H68C H 0.2075 0.8553 0.2994 0.026 Uiso 1 1 calc GR
C69 C 0.25991(12) 0.6826(2) 0.27202(13) 0.0211(6) Uani 1 1 d .
H69A H 0.2540 0.6677 0.3061 0.032 Uiso 1 1 calc GR
H69B H 0.2963 0.7221 0.2794 0.032 Uiso 1 1 calc GR
H69C H 0.2605 0.6106 0.2537 0.032 Uiso 1 1 calc GR
C70 C 0.11415(12) 0.1542(2) 0.09323(11) 0.0122(5) Uani 1 1 d .
C71 C 0.07494(14) 0.0691(3) 0.05363(14) 0.0248(7) Uani 1 1 d .
H71A H 0.0527 0.0276 0.0716 0.037 Uiso 1 1 calc GR
H71B H 0.0979 0.0154 0.0417 0.037 Uiso 1 1 calc GR
H71C H 0.0490 0.1099 0.0223 0.037 Uiso 1 1 calc GR
C72 C 0.15534(14) 0.2022(3) 0.06741(13) 0.0221(6) Uani 1 1 d .
H72A H 0.1341 0.2482 0.0358 0.033 Uiso 1 1 calc GR
H72B H 0.1743 0.1395 0.0561 0.033 Uiso 1 1 calc GR
H72C H 0.1840 0.2496 0.0938 0.033 Uiso 1 1 calc GR
C73 C 0.14862(15) 0.0908(3) 0.14515(13) 0.0242(7) Uani 1 1 d .
H73A H 0.1731 0.1447 0.1714 0.036 Uiso 1 1 calc GR
H73B H 0.1722 0.0327 0.1368 0.036 Uiso 1 1 calc GR
H73C H 0.1225 0.0546 0.1605 0.036 Uiso 1 1 calc GR
C74 C -0.19151(12) 0.3312(2) 0.04495(11) 0.0142(5) Uani 1 1 d .
H74 H -0.2009 0.2817 0.0122 0.017 Uiso 1 1 calc R
C75 C -0.23499(13) 0.4284(3) 0.03091(14) 0.0228(6) Uani 1 1 d .
H75A H -0.2285 0.4764 0.0628 0.034 Uiso 1 1 calc GR
H75B H -0.2736 0.3969 0.0193 0.034 Uiso 1 1 calc GR
H75C H -0.2306 0.4741 0.0016 0.034 Uiso 1 1 calc GR
C76 C -0.19743(13) 0.2583(3) 0.09058(12) 0.0206(6) Uani 1 1 d .
H76A H -0.1718 0.1929 0.0968 0.031 Uiso 1 1 calc GR
H76B H -0.2368 0.2316 0.0805 0.031 Uiso 1 1 calc GR
H76C H -0.1875 0.3037 0.1237 0.031 Uiso 1 1 calc GR
C77 C -0.10129(12) 0.3641(2) -0.00214(11) 0.0144(5) Uani 1 1 d .
H77 H -0.0612 0.3899 0.0059 0.017 Uiso 1 1 calc R
C78 C -0.13948(14) 0.4405(3) -0.04724(11) 0.0221(6) Uani 1 1 d .
H78A H -0.1789 0.4134 -0.0585 0.033 Uiso 1 1 calc GR
H78B H -0.1265 0.4384 -0.0781 0.033 Uiso 1 1 calc GR
H78C H -0.1375 0.5186 -0.0339 0.033 Uiso 1 1 calc GR
C79 C -0.10469(14) 0.2408(3) -0.02123(12) 0.0214(6) Uani 1 1 d .
H79A H -0.0794 0.1936 0.0079 0.032 Uiso 1 1 calc GR
H79B H -0.0929 0.2364 -0.0528 0.032 Uiso 1 1 calc GR
H79C H -0.1439 0.2134 -0.0310 0.032 Uiso 1 1 calc GR
C80 C -0.09709(11) 0.8463(2) 0.20985(10) 0.0118(5) Uani 1 1 d .
H80 H -0.0716 0.8967 0.2387 0.014 Uiso 1 1 calc R
C81 C -0.14438(13) 0.9213(3) 0.17282(12) 0.0227(6) Uani 1 1 d .
H81A H -0.1275 0.9852 0.1600 0.034 Uiso 1 1 calc GR
H81B H -0.1678 0.9503 0.1928 0.034 Uiso 1 1 calc GR
H81C H -0.1682 0.8767 0.1418 0.034 Uiso 1 1 calc GR
C82 C -0.12213(13) 0.7590(3) 0.23797(12) 0.0186(6) Uani 1 1 d .
H82A H -0.1492 0.7104 0.2108 0.028 Uiso 1 1 calc GR
H82B H -0.1419 0.7984 0.2589 0.028 Uiso 1 1 calc GR
H82C H -0.0914 0.7122 0.2622 0.028 Uiso 1 1 calc GR
C83 C -0.02086(11) 0.8899(2) 0.14637(10) 0.0113(5) Uani 1 1 d .
H83 H 0.0130 0.8556 0.1406 0.014 Uiso 1 1 calc R
C84 C -0.06122(13) 0.9282(2) 0.09074(11) 0.0163(5) Uani 1 1 d .
H84A H -0.0765 0.8615 0.0682 0.024 Uiso 1 1 calc GR
H84B H -0.0404 0.9757 0.0736 0.024 Uiso 1 1 calc GR
H84C H -0.0926 0.9721 0.0949 0.024 Uiso 1 1 calc GR
C85 C 0.00120(13) 0.9906(2) 0.18421(11) 0.0180(6) Uani 1 1 d .
H85A H -0.0309 1.0304 0.1891 0.027 Uiso 1 1 calc GR
H85B H 0.0216 1.0428 0.1685 0.027 Uiso 1 1 calc GR
H85C H 0.0271 0.9635 0.2193 0.027 Uiso 1 1 calc GR
C26 C 0.39944(14) 1.0026(3) 0.65969(15) 0.0272(7) Uani 1 1 d .
H26A H 0.3974 0.9966 0.6959 0.041 Uiso 1 1 calc GR
H26B H 0.3770 1.0680 0.6409 0.041 Uiso 1 1 calc GR
H26C H 0.4392 1.0124 0.6627 0.041 Uiso 1 1 calc GR
Hf1 Hf 0.39252(2) 0.56682(2) 0.59836(2) 0.01041(3) Uani 1 1 d .
C18 C 0.56693(13) 0.0916(2) 0.51837(12) 0.0193(6) Uani 1 1 d .
H18A H 0.5812 0.0135 0.5209 0.029 Uiso 1 1 calc GR
H18B H 0.5868 0.1391 0.5003 0.029 Uiso 1 1 calc GR
H18C H 0.5260 0.0924 0.4976 0.029 Uiso 1 1 calc GR
Cl1 Cl 0.30648(3) 0.56423(6) 0.61923(3) 0.01951(13) Uani 1 1 d .
C22 C 0.73292(13) 0.6421(3) 0.75756(14) 0.0271(7) Uani 1 1 d .
H22A H 0.7685 0.6744 0.7825 0.041 Uiso 1 1 calc GR
H22B H 0.7400 0.6065 0.7270 0.041 Uiso 1 1 calc GR
H22C H 0.7186 0.5848 0.7765 0.041 Uiso 1 1 calc GR
Cl2 Cl 0.43149(3) 0.42510(6) 0.66680(3) 0.02049(14) Uani 1 1 d .
C30 C 0.28711(11) 0.4266(2) 0.46105(11) 0.0148(5) Uani 1 1 d .
H30 H 0.2731 0.3494 0.4467 0.018 Uiso 1 1 calc R
Cl3 Cl 0.35096(3) 0.69570(6) 0.52299(3) 0.01632(13) Uani 1 1 d .
C16 C 0.57761(12) 0.1379(2) 0.57530(11) 0.0151(5) Uani 1 1 d .
C34 C 0.30265(13) 0.2495(2) 0.56576(12) 0.0202(6) Uani 1 1 d .
H34A H 0.3067 0.3084 0.5930 0.030 Uiso 1 1 calc GR
H34B H 0.3042 0.1745 0.5823 0.030 Uiso 1 1 calc GR
H34C H 0.2660 0.2586 0.5362 0.030 Uiso 1 1 calc GR
C20 C 0.68864(12) 0.7362(2) 0.73676(12) 0.0159(5) Uani 1 1 d .
P2 P 0.35428(3) 0.40613(6) 0.51938(3) 0.01150(12) Uani 1 1 d .
C24 C 0.37548(12) 0.8939(2) 0.62772(12) 0.0181(6) Uani 1 1 d .
H24 H 0.3749 0.9081 0.5902 0.022 Uiso 1 1 calc R
N1 N 0.47536(9) 0.56838(18) 0.58795(9) 0.0116(4) Uani 1 1 d .
N51 N -0.00089(9) 0.51274(17) 0.16326(8) 0.0085(4) Uani 1 1 d .
C28 C 0.40078(16) 0.7710(4) 0.74886(14) 0.0341(8) Uani 1 1 d .
H28A H 0.3773 0.8392 0.7373 0.051 Uiso 1 1 calc GR
H28B H 0.4158 0.7672 0.7884 0.051 Uiso 1 1 calc GR
H28C H 0.3776 0.7035 0.7343 0.051 Uiso 1 1 calc GR
C2 C 0.49573(11) 0.4627(2) 0.57740(10) 0.0117(5) Uani 1 1 d .
C32 C 0.24058(12) 0.4810(2) 0.47854(12) 0.0165(5) Uani 1 1 d .
H32A H 0.2363 0.4373 0.5084 0.025 Uiso 1 1 calc GR
H32B H 0.2044 0.4811 0.4480 0.025 Uiso 1 1 calc GR
H32C H 0.2514 0.5592 0.4904 0.025 Uiso 1 1 calc GR
C3 C 0.46892(11) 0.3828(2) 0.53671(11) 0.0129(5) Uani 1 1 d .
P1 P 0.42355(3) 0.76975(6) 0.65326(3) 0.01240(13) Uani 1 1 d .
C4 C 0.49748(12) 0.2823(2) 0.53691(11) 0.0140(5) Uani 1 1 d .
H4 H 0.4790 0.2268 0.5105 0.017 Uiso 1 1 calc R
C17 C 0.54805(14) 0.0588(3) 0.60366(13) 0.0230(6) Uani 1 1 d .
H17A H 0.5070 0.0576 0.5832 0.035 Uiso 1 1 calc GR
H17B H 0.5549 0.0866 0.6403 0.035 Uiso 1 1 calc GR
H17C H 0.5635 -0.0182 0.6054 0.035 Uiso 1 1 calc GR
C5 C 0.55240(11) 0.2570(2) 0.57381(11) 0.0125(5) Uani 1 1 d .
C19 C 0.64155(13) 0.1350(3) 0.60638(13) 0.0240(7) Uani 1 1 d .
H19A H 0.6562 0.0589 0.6039 0.036 Uiso 1 1 calc GR
H19B H 0.6490 0.1536 0.6444 0.036 Uiso 1 1 calc GR
H19C H 0.6605 0.1906 0.5909 0.036 Uiso 1 1 calc GR
C6 C 0.58050(11) 0.3418(2) 0.60977(11) 0.0124(5) Uani 1 1 d .
H6 H 0.6187 0.3306 0.6333 0.015 Uiso 1 1 calc R
C21 C 0.68158(15) 0.7937(4) 0.78586(15) 0.0388(10) Uani 1 1 d .
H21A H 0.6639 0.7404 0.8037 0.058 Uiso 1 1 calc GR
H21B H 0.6573 0.8609 0.7741 0.058 Uiso 1 1 calc GR
H21C H 0.7190 0.8165 0.8112 0.058 Uiso 1 1 calc GR
C7 C 0.55272(11) 0.4432(2) 0.61145(10) 0.0113(5) Uani 1 1 d .
C23 C 0.71126(15) 0.8212(3) 0.70528(16) 0.0344(8) Uani 1 1 d .
H23A H 0.7489 0.8483 0.7284 0.052 Uiso 1 1 calc GR
H23B H 0.6850 0.8856 0.6940 0.052 Uiso 1 1 calc GR
H23C H 0.7143 0.7839 0.6733 0.052 Uiso 1 1 calc GR
C8 C 0.57119(11) 0.5460(2) 0.64217(10) 0.0114(5) Uani 1 1 d .
C25 C 0.31362(13) 0.8746(3) 0.62235(14) 0.0239(6) Uani 1 1 d .
H25A H 0.3114 0.8633 0.6583 0.036 Uiso 1 1 calc GR
H25B H 0.2989 0.8072 0.6001 0.036 Uiso 1 1 calc GR
H25C H 0.2908 0.9410 0.6052 0.036 Uiso 1 1 calc GR
C9 C 0.62414(11) 0.5798(2) 0.67895(11) 0.0126(5) Uani 1 1 d .
H9 H 0.6550 0.5275 0.6901 0.015 Uiso 1 1 calc R
C27 C 0.45030(13) 0.7757(3) 0.72786(12) 0.0194(6) Uani 1 1 d .
H27 H 0.4705 0.8498 0.7393 0.023 Uiso 1 1 calc R
C10 C 0.63153(11) 0.6899(2) 0.69909(11) 0.0133(5) Uani 1 1 d .
C29 C 0.49230(14) 0.6803(3) 0.75369(12) 0.0227(6) Uani 1 1 d .
H29A H 0.5075 0.6904 0.7930 0.034 Uiso 1 1 calc GR
H29B H 0.5237 0.6822 0.7397 0.034 Uiso 1 1 calc GR
H29C H 0.4727 0.6069 0.7449 0.034 Uiso 1 1 calc GR
C11 C 0.58384(12) 0.7627(2) 0.68192(11) 0.0147(5) Uani 1 1 d .
H11 H 0.5886 0.8382 0.6954 0.018 Uiso 1 1 calc R
C31 C 0.29612(13) 0.4927(3) 0.41497(11) 0.0184(6) Uani 1 1 d .
H31A H 0.3145 0.5655 0.4287 0.028 Uiso 1 1 calc GR
H31B H 0.2592 0.5065 0.3864 0.028 Uiso 1 1 calc GR
H31C H 0.3204 0.4486 0.4003 0.028 Uiso 1 1 calc GR
C12 C 0.53054(11) 0.7310(2) 0.64666(11) 0.0136(5) Uani 1 1 d .
C33 C 0.35108(12) 0.2601(2) 0.54349(12) 0.0169(5) Uani 1 1 d .
H33 H 0.3875 0.2463 0.5743 0.020 Uiso 1 1 calc R
C13 C 0.52387(11) 0.6197(2) 0.62637(10) 0.0122(5) Uani 1 1 d .
C35 C 0.34605(15) 0.1681(3) 0.50136(14) 0.0258(7) Uani 1 1 d .
H35A H 0.3477 0.0931 0.5179 0.039 Uiso 1 1 calc GR
H35B H 0.3775 0.1756 0.4878 0.039 Uiso 1 1 calc GR
H35C H 0.3097 0.1765 0.4713 0.039 Uiso 1 1 calc GR
C14 C 0.48240(12) 0.8143(2) 0.63195(12) 0.0163(5) Uani 1 1 d .
H14A H 0.4677 0.8251 0.5923 0.020 Uiso 1 1 calc R
H14B H 0.4970 0.8884 0.6488 0.020 Uiso 1 1 calc R
C15 C 0.41248(11) 0.4071(2) 0.49266(11) 0.0146(5) Uani 1 1 d .
H15A H 0.4051 0.3491 0.4639 0.017 Uiso 1 1 calc R
H15B H 0.4141 0.4823 0.4765 0.017 Uiso 1 1 calc R

loop_
_atom_site_aniso_label
_atom_site_aniso_U_11
_atom_site_aniso_U_22
_atom_site_aniso_U_33
_atom_site_aniso_U_23
_atom_site_aniso_U_13
_atom_site_aniso_U_12
Hf51 0.00707(5) 0.00595(4) 0.00713(4) -0.00041(3) 0.00145(3) -0.00056(3)
Cl51 0.0104(3) 0.0139(3) 0.0167(3) 0.0026(2) -0.0003(2) 0.0031(2)
Cl52 0.0172(3) 0.0151(3) 0.0129(3) 0.0020(2) 0.0076(2) -0.0008(2)
Cl53 0.0150(3) 0.0130(3) 0.0138(3) 0.0006(2) 0.0074(2) -0.0031(2)
P51 0.0091(3) 0.0071(3) 0.0086(3) -0.0015(2) 0.0016(2) -0.0014(2)
P52 0.0075(3) 0.0070(3) 0.0065(3) -0.0014(2) 0.0016(2) 0.0001(2)
C52 0.0076(11) 0.0086(10) 0.0082(10) 0.0001(8) 0.0019(8) 0.0008(8)
C53 0.0100(11) 0.0064(10) 0.0086(11) 0.0004(8) 0.0026(9) 0.0025(8)
C54 0.0118(12) 0.0081(10) 0.0088(11) -0.0010(8) 0.0017(9) 0.0003(9)
C55 0.0071(11) 0.0092(11) 0.0099(11) 0.0008(8) 0.0011(9) 0.0002(8)
C56 0.0081(11) 0.0100(11) 0.0104(11) -0.0005(9) 0.0026(9) 0.0000(9)
C57 0.0106(12) 0.0071(10) 0.0081(11) 0.0003(8) 0.0029(9) 0.0011(8)
C58 0.0097(11) 0.0087(11) 0.0088(11) -0.0002(8) 0.0026(9) -0.0006(9)
C59 0.0103(12) 0.0102(11) 0.0108(11) -0.0008(9) 0.0030(9) -0.0004(9)
C60 0.0117(12) 0.0087(11) 0.0093(11) 0.0001(8) 0.0050(9) 0.0021(9)
C61 0.0143(12) 0.0086(11) 0.0083(11) 0.0002(8) 0.0016(9) -0.0005(9)
C62 0.0101(12) 0.0068(10) 0.0092(11) 0.0015(8) 0.0010(9) -0.0009(8)
C63 0.0094(11) 0.0067(10) 0.0089(11) 0.0012(8) 0.0024(9) 0.0016(8)
C64 0.0113(12) 0.0071(10) 0.0088(11) 0.0003(8) 0.0012(9) 0.0008(9)
C65 0.0083(11) 0.0109(11) 0.0083(11) -0.0002(8) 0.0025(9) 0.0032(9)
C66 0.0116(12) 0.0083(11) 0.0152(12) -0.0026(9) 0.0046(10) -0.0009(9)
C67 0.0235(16) 0.0230(15) 0.0239(15) -0.0041(12) 0.0132(13) -0.0081(12)
C68 0.0133(13) 0.0152(13) 0.0226(14) -0.0061(11) 0.0053(11) -0.0037(10)
C69 0.0122(14) 0.0144(13) 0.0304(17) 0.0006(11) -0.0003(12) -0.0007(10)
C70 0.0146(13) 0.0099(11) 0.0131(12) -0.0004(9) 0.0063(10) 0.0023(9)
C71 0.0225(16) 0.0212(15) 0.0328(17) -0.0161(13) 0.0124(14) -0.0008(12)
C72 0.0263(16) 0.0182(14) 0.0307(16) -0.0020(12) 0.0214(14) 0.0018(12)
C73 0.0313(17) 0.0194(14) 0.0236(15) 0.0063(12) 0.0119(13) 0.0158(13)
C74 0.0124(13) 0.0121(12) 0.0165(13) -0.0039(9) 0.0032(10) -0.0036(9)
C75 0.0114(13) 0.0185(14) 0.0334(17) -0.0017(12) 0.0015(12) -0.0002(11)
C76 0.0187(15) 0.0205(14) 0.0238(15) -0.0018(11) 0.0090(12) -0.0083(11)
C77 0.0178(14) 0.0148(12) 0.0110(12) -0.0035(9) 0.0057(10) -0.0032(10)
C78 0.0329(18) 0.0194(14) 0.0121(13) 0.0009(10) 0.0055(12) 0.0008(12)
C79 0.0283(16) 0.0195(14) 0.0148(13) -0.0086(11) 0.0058(12) 0.0017(12)
C80 0.0096(12) 0.0130(12) 0.0119(12) -0.0047(9) 0.0026(9) 0.0021(9)
C81 0.0207(15) 0.0266(16) 0.0188(14) -0.0008(12) 0.0044(12) 0.0129(12)
C82 0.0165(14) 0.0225(14) 0.0214(14) -0.0044(11) 0.0123(12) -0.0007(11)
C83 0.0130(12) 0.0089(11) 0.0116(11) -0.0007(9) 0.0037(10) -0.0019(9)
C84 0.0239(15) 0.0124(12) 0.0105(12) 0.0019(9) 0.0035(11) -0.0016(10)
C85 0.0245(15) 0.0108(12) 0.0151(13) -0.0015(10) 0.0024(11) -0.0058(11)
C26 0.0182(15) 0.0150(14) 0.042(2) -0.0056(13) 0.0022(14) 0.0049(11)
Hf1 0.00898(5) 0.01065(5) 0.01137(5) 0.00019(4) 0.00329(4) -0.00032(4)
C18 0.0209(15) 0.0176(13) 0.0200(14) -0.0030(11) 0.0081(12) 0.0000(11)
Cl1 0.0171(3) 0.0209(3) 0.0259(3) -0.0015(3) 0.0142(3) -0.0009(3)
C22 0.0129(14) 0.0233(16) 0.0361(19) -0.0032(13) -0.0028(13) -0.0003(12)
Cl2 0.0198(3) 0.0212(3) 0.0192(3) 0.0092(3) 0.0053(3) 0.0009(3)
C30 0.0086(12) 0.0170(13) 0.0152(12) -0.0008(10) -0.0002(10) -0.0002(10)
Cl3 0.0145(3) 0.0150(3) 0.0158(3) 0.0040(2) 0.0008(2) -0.0005(2)
C16 0.0157(13) 0.0139(12) 0.0161(13) -0.0031(10) 0.0062(11) 0.0010(10)
C34 0.0218(15) 0.0171(13) 0.0219(14) 0.0033(11) 0.0080(12) -0.0036(11)
C20 0.0091(12) 0.0157(13) 0.0207(14) -0.0050(10) 0.0025(10) -0.0011(10)
P2 0.0085(3) 0.0128(3) 0.0123(3) -0.0002(2) 0.0024(2) -0.0005(2)
C24 0.0157(14) 0.0150(13) 0.0209(14) 0.0002(10) 0.0031(11) 0.0023(10)
N1 0.0091(10) 0.0120(10) 0.0128(10) -0.0005(8) 0.0026(8) -0.0007(8)
N51 0.0090(10) 0.0072(9) 0.0083(9) -0.0008(7) 0.0017(8) 0.0002(7)
C28 0.034(2) 0.050(2) 0.0202(16) -0.0001(15) 0.0126(15) 0.0120(17)
C2 0.0110(12) 0.0117(11) 0.0124(12) 0.0017(9) 0.0043(10) 0.0010(9)
C32 0.0114(13) 0.0187(13) 0.0185(13) 0.0023(10) 0.0042(11) 0.0005(10)
C3 0.0095(12) 0.0177(12) 0.0119(12) -0.0020(9) 0.0041(10) -0.0026(10)
P1 0.0096(3) 0.0115(3) 0.0142(3) -0.0009(2) 0.0018(3) 0.0009(2)
C4 0.0127(13) 0.0161(12) 0.0131(12) -0.0045(10) 0.0044(10) -0.0019(10)
C17 0.0285(17) 0.0197(14) 0.0237(15) 0.0017(12) 0.0128(13) -0.0007(12)
C5 0.0118(12) 0.0134(12) 0.0133(12) -0.0009(9) 0.0059(10) -0.0010(9)
C19 0.0181(15) 0.0173(14) 0.0299(17) -0.0071(12) 0.0000(13) 0.0042(11)
C6 0.0101(12) 0.0149(12) 0.0124(12) -0.0010(9) 0.0043(10) -0.0006(9)
C21 0.0205(17) 0.059(3) 0.0318(19) -0.0249(18) 0.0034(15) 0.0007(17)
C7 0.0092(12) 0.0129(11) 0.0120(11) -0.0011(9) 0.0039(9) -0.0011(9)
C23 0.0204(17) 0.0318(18) 0.043(2) 0.0065(16) 0.0020(15) -0.0116(14)
C8 0.0095(12) 0.0137(12) 0.0110(11) -0.0023(9) 0.0039(9) -0.0023(9)
C25 0.0136(14) 0.0198(14) 0.0347(18) -0.0014(13) 0.0039(13) 0.0037(11)
C9 0.0094(12) 0.0139(12) 0.0147(12) -0.0016(9) 0.0044(10) 0.0000(9)
C27 0.0189(14) 0.0200(14) 0.0156(13) -0.0027(11) 0.0013(11) 0.0004(11)
C10 0.0106(12) 0.0158(12) 0.0135(12) -0.0024(9) 0.0042(10) -0.0021(10)
C29 0.0250(17) 0.0237(15) 0.0171(14) 0.0033(11) 0.0045(12) 0.0028(12)
C11 0.0127(13) 0.0119(12) 0.0195(13) -0.0008(10) 0.0056(10) -0.0023(10)
C31 0.0149(14) 0.0256(15) 0.0122(13) 0.0016(11) 0.0016(11) -0.0013(11)
C12 0.0103(12) 0.0119(12) 0.0185(13) 0.0020(10) 0.0052(10) -0.0005(9)
C33 0.0137(13) 0.0141(12) 0.0195(14) 0.0021(10) 0.0016(11) 0.0001(10)
C13 0.0098(12) 0.0144(12) 0.0120(12) 0.0012(9) 0.0034(9) -0.0011(9)
C35 0.0261(17) 0.0136(13) 0.0396(19) -0.0063(13) 0.0137(15) -0.0014(12)
C14 0.0130(13) 0.0119(12) 0.0230(14) 0.0025(10) 0.0053(11) 0.0001(10)
C15 0.0101(12) 0.0199(13) 0.0137(12) -0.0026(10) 0.0041(10) 0.0000(10)

loop_
_atom_type_symbol
_atom_type_description
_atom_type_scat_dispersion_real
_atom_type_scat_dispersion_imag
_atom_type_scat_source
C C 0.0033 0.0016 'International Tables Vol C Tables 4.2.6.8 and 6.1.1.4'
H H 0.0000 0.0000 'International Tables Vol C Tables 4.2.6.8 and 6.1.1.4'
Cl Cl 0.1484 0.1585 'International Tables Vol C Tables 4.2.6.8 and 6.1.1.4'
Hf Hf -0.5830 6.1852 'International Tables Vol C Tables 4.2.6.8 and 6.1.1.4'
N N 0.0061 0.0033 'International Tables Vol C Tables 4.2.6.8 and 6.1.1.4'
P P 0.1023 0.0942 'International Tables Vol C Tables 4.2.6.8 and 6.1.1.4'

loop_
_geom_angle_atom_site_label_1
_geom_angle_atom_site_label_2
_geom_angle_atom_site_label_3
_geom_angle
Cl51 Hf51 P51 96.83(3)
Cl51 Hf51 P52 83.94(3)
Cl52 Hf51 Cl51 92.18(4)
Cl52 Hf51 Cl53 171.26(2)
Cl52 Hf51 P51 90.52(3)
Cl52 Hf51 P52 96.05(3)
Cl53 Hf51 Cl51 92.47(4)
Cl53 Hf51 P51 81.58(3)
Cl53 Hf51 P52 91.80(3)
P51 Hf51 P52 173.358(19)
N51 Hf51 Cl51 171.11(6)
N51 Hf51 Cl52 86.85(6)
N51 Hf51 Cl53 89.68(6)
N51 Hf51 P51 92.02(6)
N51 Hf51 P52 87.37(6)
C64 P51 Hf51 98.53(9)
C64 P51 C74 106.60(12)
C64 P51 C77 105.64(13)
C74 P51 Hf51 121.22(9)
C77 P51 Hf51 116.51(9)
C77 P51 C74 106.49(13)
C65 P52 Hf51 103.21(9)
C65 P52 C80 101.58(12)
C65 P52 C83 103.64(12)
C80 P52 Hf51 123.87(9)
C83 P52 Hf51 113.52(9)
C83 P52 C80 108.17(12)
C53 C52 C57 118.7(2)
C53 C52 N51 129.9(2)
C57 C52 N51 111.3(2)
C52 C53 C65 122.7(2)
C54 C53 C52 117.9(2)
C54 C53 C65 119.4(2)
C53 C54 H54 118.2
C53 C54 C55 123.5(2)
C55 C54 H54 118.2
C54 C55 C66 123.4(2)
C56 C55 C54 117.7(2)
C56 C55 C66 118.9(2)
C55 C56 H56 120.0
C57 C56 C55 119.9(2)
C57 C56 H56 120.0
C52 C57 C58 106.6(2)
C56 C57 C52 122.0(2)
C56 C57 C58 131.4(2)
C59 C58 C57 131.0(2)
C59 C58 C63 122.3(2)
C63 C58 C57 106.6(2)
C58 C59 H59 119.9
C60 C59 C58 120.2(2)
C60 C59 H59 119.9
C59 C60 C61 116.8(2)
C59 C60 C70 120.8(2)
C61 C60 C70 122.3(2)
C60 C61 H61 117.6
C62 C61 C60 124.8(2)
C62 C61 H61 117.6
C61 C62 C63 117.6(2)
C61 C62 C64 118.1(2)
C63 C62 C64 124.4(2)
C58 C63 N51 111.0(2)
C62 C63 C58 118.4(2)
C62 C63 N51 130.6(2)
P51 C64 H64A 109.7
P51 C64 H64B 109.7
C62 C64 P51 109.96(17)
C62 C64 H64A 109.7
C62 C64 H64B 109.7
H64A C64 H64B 108.2
P52 C65 H65A 109.3
P52 C65 H65B 109.3
C53 C65 P52 111.79(17)
C53 C65 H65A 109.3
C53 C65 H65B 109.3
H65A C65 H65B 107.9
C55 C66 C67 108.5(2)
C55 C66 C69 109.8(2)
C68 C66 C55 113.4(2)
C68 C66 C67 107.4(2)
C68 C66 C69 108.3(2)
C69 C66 C67 109.3(2)
C66 C67 H67A 109.5
C66 C67 H67B 109.5
C66 C67 H67C 109.5
H67A C67 H67B 109.5
H67A C67 H67C 109.5
H67B C67 H67C 109.5
C66 C68 H68A 109.5
C66 C68 H68B 109.5
C66 C68 H68C 109.5
H68A C68 H68B 109.5
H68A C68 H68C 109.5
H68B C68 H68C 109.5
C66 C69 H69A 109.5
C66 C69 H69B 109.5
C66 C69 H69C 109.5
H69A C69 H69B 109.5
H69A C69 H69C 109.5
H69B C69 H69C 109.5
C60 C70 C71 111.8(2)
C60 C70 C72 111.2(2)
C60 C70 C73 108.4(2)
C71 C70 C72 108.0(2)
C71 C70 C73 108.5(2)
C72 C70 C73 108.8(2)
C70 C71 H71A 109.5
C70 C71 H71B 109.5
C70 C71 H71C 109.5
H71A C71 H71B 109.5
H71A C71 H71C 109.5
H71B C71 H71C 109.5
C70 C72 H72A 109.5
C70 C72 H72B 109.5
C70 C72 H72C 109.5
H72A C72 H72B 109.5
H72A C72 H72C 109.5
H72B C72 H72C 109.5
C70 C73 H73A 109.5
C70 C73 H73B 109.5
C70 C73 H73C 109.5
H73A C73 H73B 109.5
H73A C73 H73C 109.5
H73B C73 H73C 109.5
P51 C74 H74 107.2
C75 C74 P51 111.42(19)
C75 C74 H74 107.2
C76 C74 P51 113.0(2)
C76 C74 H74 107.2
C76 C74 C75 110.6(2)
C74 C75 H75A 109.5
C74 C75 H75B 109.5
C74 C75 H75C 109.5
H75A C75 H75B 109.5
H75A C75 H75C 109.5
H75B C75 H75C 109.5
C74 C76 H76A 109.5
C74 C76 H76B 109.5
C74 C76 H76C 109.5
H76A C76 H76B 109.5
H76A C76 H76C 109.5
H76B C76 H76C 109.5
P51 C77 H77 107.1
C78 C77 P51 109.8(2)
C78 C77 H77 107.1
C79 C77 P51 114.7(2)
C79 C77 H77 107.1
C79 C77 C78 110.7(2)
C77 C78 H78A 109.5
C77 C78 H78B 109.5
C77 C78 H78C 109.5
H78A C78 H78B 109.5
H78A C78 H78C 109.5
H78B C78 H78C 109.5
C77 C79 H79A 109.5
C77 C79 H79B 109.5
C77 C79 H79C 109.5
H79A C79 H79B 109.5
H79A C79 H79C 109.5
H79B C79 H79C 109.5
P52 C80 H80 106.8
C81 C80 P52 114.59(19)
C81 C80 H80 106.8
C81 C80 C82 110.0(2)
C82 C80 P52 111.40(18)
C82 C80 H80 106.8
C80 C81 H81A 109.5
C80 C81 H81B 109.5
C80 C81 H81C 109.5
H81A C81 H81B 109.5
H81A C81 H81C 109.5
H81B C81 H81C 109.5
C80 C82 H82A 109.5
C80 C82 H82B 109.5
C80 C82 H82C 109.5
H82A C82 H82B 109.5
H82A C82 H82C 109.5
H82B C82 H82C 109.5
P52 C83 H83 106.4
C84 C83 P52 112.93(18)
C84 C83 H83 106.4
C85 C83 P52 112.66(19)
C85 C83 H83 106.4
C85 C83 C84 111.4(2)
C83 C84 H84A 109.5
C83 C84 H84B 109.5
C83 C84 H84C 109.5
H84A C84 H84B 109.5
H84A C84 H84C 109.5
H84B C84 H84C 109.5
C83 C85 H85A 109.5
C83 C85 H85B 109.5
C83 C85 H85C 109.5
H85A C85 H85B 109.5
H85A C85 H85C 109.5
H85B C85 H85C 109.5
H26A C26 H26B 109.5
H26A C26 H26C 109.5
H26B C26 H26C 109.5
C24 C26 H26A 109.5
C24 C26 H26B 109.5
C24 C26 H26C 109.5
Cl1 Hf1 Cl3 92.05(3)
Cl1 Hf1 P2 93.71(3)
Cl1 Hf1 P1 90.00(3)
Cl2 Hf1 Cl1 88.76(3)
Cl2 Hf1 Cl3 174.61(2)
Cl2 Hf1 P2 91.99(4)
Cl2 Hf1 P1 103.93(4)
Cl3 Hf1 P2 82.64(4)
Cl3 Hf1 P1 81.40(4)
P2 Hf1 P1 163.73(2)
N1 Hf1 Cl1 174.37(6)
N1 Hf1 Cl2 87.03(6)
N1 Hf1 Cl3 92.50(6)
N1 Hf1 P2 90.17(6)
N1 Hf1 P1 87.39(6)
H18A C18 H18B 109.5
H18A C18 H18C 109.5
H18B C18 H18C 109.5
C16 C18 H18A 109.5
C16 C18 H18B 109.5
C16 C18 H18C 109.5
H22A C22 H22B 109.5
H22A C22 H22C 109.5
H22B C22 H22C 109.5
C20 C22 H22A 109.5
C20 C22 H22B 109.5
C20 C22 H22C 109.5
P2 C30 H30 106.9
C32 C30 H30 106.9
C32 C30 P2 111.54(19)
C31 C30 H30 106.9
C31 C30 P2 112.49(19)
C31 C30 C32 111.6(2)
C18 C16 C17 108.4(2)
C18 C16 C5 111.9(2)
C5 C16 C17 107.5(2)
C19 C16 C18 108.0(2)
C19 C16 C17 108.7(3)
C19 C16 C5 112.4(2)
H34A C34 H34B 109.5
H34A C34 H34C 109.5
H34B C34 H34C 109.5
C33 C34 H34A 109.5
C33 C34 H34B 109.5
C33 C34 H34C 109.5
C22 C20 C21 107.6(3)
C22 C20 C23 107.9(3)
C22 C20 C10 111.8(2)
C21 C20 C23 110.4(3)
C21 C20 C10 110.4(2)
C10 C20 C23 108.7(2)
C30 P2 Hf1 121.14(9)
C33 P2 Hf1 115.34(10)
C33 P2 C30 105.71(13)
C15 P2 Hf1 100.22(9)
C15 P2 C30 106.99(13)
C15 P2 C33 106.06(13)
C26 C24 H24 105.8
C26 C24 P1 112.1(2)
P1 C24 H24 105.8
C25 C24 C26 111.3(2)
C25 C24 H24 105.8
C25 C24 P1 115.1(2)
C2 N1 Hf1 116.32(16)
C2 N1 C13 103.8(2)
C13 N1 Hf1 121.78(17)
C52 N51 Hf51 121.38(16)
C52 N51 C63 104.3(2)
C63 N51 Hf51 117.30(16)
H28A C28 H28B 109.5
H28A C28 H28C 109.5
H28B C28 H28C 109.5
C27 C28 H28A 109.5
C27 C28 H28B 109.5
C27 C28 H28C 109.5
N1 C2 C7 111.9(2)
C3 C2 N1 129.2(2)
C3 C2 C7 118.8(2)
C30 C32 H32A 109.5
C30 C32 H32B 109.5
C30 C32 H32C 109.5
H32A C32 H32B 109.5
H32A C32 H32C 109.5
H32B C32 H32C 109.5
C2 C3 C15 121.8(2)
C4 C3 C2 117.5(2)
C4 C3 C15 120.6(2)
C24 P1 Hf1 117.51(10)
C27 P1 Hf1 121.54(10)
C27 P1 C24 107.58(14)
C14 P1 Hf1 101.23(10)
C14 P1 C24 98.77(13)
C14 P1 C27 106.77(14)
C3 C4 H4 117.9
C3 C4 C5 124.2(2)
C5 C4 H4 117.9
C16 C17 H17A 109.5
C16 C17 H17B 109.5
C16 C17 H17C 109.5
H17A C17 H17B 109.5
H17A C17 H17C 109.5
H17B C17 H17C 109.5
C4 C5 C16 120.3(2)
C6 C5 C16 122.4(2)
C6 C5 C4 117.3(2)
C16 C19 H19A 109.5
C16 C19 H19B 109.5
C16 C19 H19C 109.5
H19A C19 H19B 109.5
H19A C19 H19C 109.5
H19B C19 H19C 109.5
C5 C6 H6 120.0
C5 C6 C7 120.0(2)
C7 C6 H6 120.0
C20 C21 H21A 109.5
C20 C21 H21B 109.5
C20 C21 H21C 109.5
H21A C21 H21B 109.5
H21A C21 H21C 109.5
H21B C21 H21C 109.5
C2 C7 C8 106.0(2)
C6 C7 C2 121.6(2)
C6 C7 C8 132.4(2)
C20 C23 H23A 109.5
C20 C23 H23B 109.5
C20 C23 H23C 109.5
H23A C23 H23B 109.5
H23A C23 H23C 109.5
H23B C23 H23C 109.5
C9 C8 C7 132.0(2)
C9 C8 C13 121.6(2)
C13 C8 C7 106.3(2)
C24 C25 H25A 109.5
C24 C25 H25B 109.5
C24 C25 H25C 109.5
H25A C25 H25B 109.5
H25A C25 H25C 109.5
H25B C25 H25C 109.5
C8 C9 H9 120.1
C10 C9 C8 119.8(2)
C10 C9 H9 120.1
C28 C27 P1 110.5(2)
C28 C27 H27 108.1
P1 C27 H27 108.1
C29 C27 C28 109.4(3)
C29 C27 P1 112.5(2)
C29 C27 H27 108.1
C9 C10 C20 123.4(2)
C9 C10 C11 117.4(2)
C11 C10 C20 119.2(2)
C27 C29 H29A 109.5
C27 C29 H29B 109.5
C27 C29 H29C 109.5
H29A C29 H29B 109.5
H29A C29 H29C 109.5
H29B C29 H29C 109.5
C10 C11 H11 117.9
C12 C11 C10 124.2(3)
C12 C11 H11 117.9
C30 C31 H31A 109.5
C30 C31 H31B 109.5
C30 C31 H31C 109.5
H31A C31 H31B 109.5
H31A C31 H31C 109.5
H31B C31 H31C 109.5
C11 C12 C13 117.7(2)
C11 C12 C14 119.9(2)
C13 C12 C14 122.4(2)
C34 C33 P2 110.27(19)
C34 C33 H33 107.1
P2 C33 H33 107.1
C35 C33 C34 110.5(2)
C35 C33 P2 114.3(2)
C35 C33 H33 107.1
C8 C13 N1 111.7(2)
C12 C13 N1 129.0(2)
C12 C13 C8 119.2(2)
C33 C35 H35A 109.5
C33 C35 H35B 109.5
C33 C35 H35C 109.5
H35A C35 H35B 109.5
H35A C35 H35C 109.5
H35B C35 H35C 109.5
P1 C14 H14A 108.9
P1 C14 H14B 108.9
C12 C14 P1 113.33(19)
C12 C14 H14A 108.9
C12 C14 H14B 108.9
H14A C14 H14B 107.7
P2 C15 H15A 109.4
P2 C15 H15B 109.4
C3 C15 P2 111.05(19)
C3 C15 H15A 109.4
C3 C15 H15B 109.4
H15A C15 H15B 108.0

loop_
_geom_bond_atom_site_label_1
_geom_bond_atom_site_label_2
_geom_bond_distance
Hf51 Cl51 2.4155(10)
Hf51 Cl52 2.4034(9)
Hf51 Cl53 2.4132(9)
Hf51 P51 2.7366(12)
Hf51 P52 2.7492(11)
Hf51 N51 2.183(2)
P51 C64 1.839(3)
P51 C74 1.864(3)
P51 C77 1.840(3)
P52 C65 1.825(3)
P52 C80 1.856(3)
P52 C83 1.848(3)
C52 C53 1.405(3)
C52 C57 1.408(3)
C52 N51 1.417(3)
C53 C54 1.395(4)
C53 C65 1.503(3)
C54 H54 0.9500
C54 C55 1.403(4)
C55 C56 1.391(3)
C55 C66 1.531(4)
C56 H56 0.9500
C56 C57 1.389(3)
C57 C58 1.436(3)
C58 C59 1.391(3)
C58 C63 1.412(4)
C59 H59 0.9500
C59 C60 1.391(3)
C60 C61 1.402(4)
C60 C70 1.529(3)
C61 H61 0.9500
C61 C62 1.393(4)
C62 C63 1.408(3)
C62 C64 1.517(4)
C63 N51 1.423(3)
C64 H64A 0.9900
C64 H64B 0.9900
C65 H65A 0.9900
C65 H65B 0.9900
C66 C67 1.538(4)
C66 C68 1.528(4)
C66 C69 1.532(4)
C67 H67A 0.9800
C67 H67B 0.9800
C67 H67C 0.9800
C68 H68A 0.9800
C68 H68B 0.9800
C68 H68C 0.9800
C69 H69A 0.9800
C69 H69B 0.9800
C69 H69C 0.9800
C70 C71 1.530(4)
C70 C72 1.533(4)
C70 C73 1.534(4)
C71 H71A 0.9800
C71 H71B 0.9800
C71 H71C 0.9800
C72 H72A 0.9800
C72 H72B 0.9800
C72 H72C 0.9800
C73 H73A 0.9800
C73 H73B 0.9800
C73 H73C 0.9800
C74 H74 1.0000
C74 C75 1.534(4)
C74 C76 1.530(4)
C75 H75A 0.9800
C75 H75B 0.9800
C75 H75C 0.9800
C76 H76A 0.9800
C76 H76B 0.9800
C76 H76C 0.9800
C77 H77 1.0000
C77 C78 1.531(4)
C77 C79 1.529(4)
C78 H78A 0.9800
C78 H78B 0.9800
C78 H78C 0.9800
C79 H79A 0.9800
C79 H79B 0.9800
C79 H79C 0.9800
C80 H80 1.0000
C80 C81 1.526(4)
C80 C82 1.527(4)
C81 H81A 0.9800
C81 H81B 0.9800
C81 H81C 0.9800
C82 H82A 0.9800
C82 H82B 0.9800
C82 H82C 0.9800
C83 H83 1.0000
C83 C84 1.530(4)
C83 C85 1.525(4)
C84 H84A 0.9800
C84 H84B 0.9800
C84 H84C 0.9800
C85 H85A 0.9800
C85 H85B 0.9800
C85 H85C 0.9800
C26 H26A 0.9800
C26 H26B 0.9800
C26 H26C 0.9800
C26 C24 1.534(4)
Hf1 Cl1 2.4086(12)
Hf1 Cl2 2.4018(10)
Hf1 Cl3 2.4285(10)
Hf1 P2 2.7296(11)
Hf1 N1 2.190(2)
Hf1 P1 2.7617(12)
C18 H18A 0.9800
C18 H18B 0.9800
C18 H18C 0.9800
C18 C16 1.533(4)
C22 H22A 0.9800
C22 H22B 0.9800
C22 H22C 0.9800
C22 C20 1.528(4)
C30 H30 1.0000
C30 P2 1.856(3)
C30 C32 1.538(4)
C30 C31 1.528(4)
C16 C17 1.540(4)
C16 C5 1.534(4)
C16 C19 1.523(4)
C34 H34A 0.9800
C34 H34B 0.9800
C34 H34C 0.9800
C34 C33 1.530(4)
C20 C21 1.529(4)
C20 C23 1.532(4)
C20 C10 1.528(4)
P2 C33 1.845(3)
P2 C15 1.832(3)
C24 H24 1.0000
C24 P1 1.864(3)
C24 C25 1.525(4)
N1 C2 1.410(3)
N1 C13 1.417(3)
C28 H28A 0.9800
C28 H28B 0.9800
C28 H28C 0.9800
C28 C27 1.530(5)
C2 C3 1.409(4)
C2 C7 1.414(4)
C32 H32A 0.9800
C32 H32B 0.9800
C32 H32C 0.9800
C3 C4 1.382(4)
C3 C15 1.510(4)
P1 C27 1.847(3)
P1 C14 1.832(3)
C4 H4 0.9500
C4 C5 1.411(4)
C17 H17A 0.9800
C17 H17B 0.9800
C17 H17C 0.9800
C5 C6 1.388(4)
C19 H19A 0.9800
C19 H19B 0.9800
C19 H19C 0.9800
C6 H6 0.9500
C6 C7 1.391(4)
C21 H21A 0.9800
C21 H21B 0.9800
C21 H21C 0.9800
C7 C8 1.439(4)
C23 H23A 0.9800
C23 H23B 0.9800
C23 H23C 0.9800
C8 C9 1.399(4)
C8 C13 1.410(4)
C25 H25A 0.9800
C25 H25B 0.9800
C25 H25C 0.9800
C9 H9 0.9500
C9 C10 1.390(4)
C27 H27 1.0000
C27 C29 1.528(4)
C10 C11 1.410(4)
C29 H29A 0.9800
C29 H29B 0.9800
C29 H29C 0.9800
C11 H11 0.9500
C11 C12 1.385(4)
C31 H31A 0.9800
C31 H31B 0.9800
C31 H31C 0.9800
C12 C13 1.404(4)
C12 C14 1.497(4)
C33 H33 1.0000
C33 C35 1.527(4)
C35 H35A 0.9800
C35 H35B 0.9800
C35 H35C 0.9800
C14 H14A 0.9900
C14 H14B 0.9900
C15 H15A 0.9900
C15 H15B 0.9900

loop_
_geom_torsion_atom_site_label_1
_geom_torsion_atom_site_label_2
_geom_torsion_atom_site_label_3
_geom_torsion_atom_site_label_4
_geom_torsion
Hf51 P51 C64 C62 -61.95(17)
Hf51 P51 C74 C75 37.0(2)
Hf51 P51 C74 C76 -88.2(2)
Hf51 P51 C77 C78 -72.3(2)
Hf51 P51 C77 C79 162.20(18)
Hf51 P52 C65 C53 56.73(18)
Hf51 P52 C80 C81 -79.7(2)
Hf51 P52 C80 C82 46.0(2)
Hf51 P52 C83 C84 58.2(2)
Hf51 P52 C83 C85 -174.47(17)
C52 C53 C54 C55 -1.6(4)
C52 C53 C65 P52 -64.4(3)
C52 C57 C58 C59 -176.2(3)
C52 C57 C58 C63 0.4(3)
C53 C52 C57 C56 -4.5(4)
C53 C52 C57 C58 174.7(2)
C53 C52 N51 Hf51 51.7(3)
C53 C52 N51 C63 -173.1(2)
C53 C54 C55 C56 -2.6(4)
C53 C54 C55 C66 175.5(2)
C54 C53 C65 P52 115.8(2)
C54 C55 C56 C57 3.3(4)
C54 C55 C66 C67 -119.4(3)
C54 C55 C66 C68 -0.1(4)
C54 C55 C66 C69 121.2(3)
C55 C56 C57 C52 0.3(4)
C55 C56 C57 C58 -178.8(2)
C56 C55 C66 C67 58.7(3)
C56 C55 C66 C68 178.0(2)
C56 C55 C66 C69 -60.7(3)
C56 C57 C58 C59 2.9(5)
C56 C57 C58 C63 179.6(3)
C57 C52 C53 C54 5.1(3)
C57 C52 C53 C65 -174.8(2)
C57 C52 N51 Hf51 -130.86(18)
C57 C52 N51 C63 4.4(3)
C57 C58 C59 C60 174.8(2)
C57 C58 C63 C62 -175.5(2)
C57 C58 C63 N51 2.3(3)
C58 C59 C60 C61 0.8(4)
C58 C59 C60 C70 -174.8(2)
C58 C63 N51 Hf51 133.33(18)
C58 C63 N51 C52 -4.1(3)
C59 C58 C63 C62 1.5(4)
C59 C58 C63 N51 179.3(2)
C59 C60 C61 C62 -0.5(4)
C59 C60 C70 C71 -162.7(2)
C59 C60 C70 C72 -41.9(3)
C59 C60 C70 C73 77.7(3)
C60 C61 C62 C63 0.6(4)
C60 C61 C62 C64 -179.2(2)
C61 C60 C70 C71 21.9(3)
C61 C60 C70 C72 142.7(3)
C61 C60 C70 C73 -97.7(3)
C61 C62 C63 C58 -1.0(3)
C61 C62 C63 N51 -178.4(2)
C61 C62 C64 P51 -113.3(2)
C62 C63 N51 Hf51 -49.1(3)
C62 C63 N51 C52 173.4(2)
C63 C58 C59 C60 -1.4(4)
C63 C62 C64 P51 66.9(3)
C64 P51 C74 C75 148.2(2)
C64 P51 C74 C76 23.0(2)
C64 P51 C77 C78 179.48(19)
C64 P51 C77 C79 54.0(2)
C64 C62 C63 C58 178.8(2)
C64 C62 C63 N51 1.4(4)
C65 P52 C80 C81 165.5(2)
C65 P52 C80 C82 -68.8(2)
C65 P52 C83 C84 169.42(19)
C65 P52 C83 C85 -63.2(2)
C65 C53 C54 C55 178.2(2)
C66 C55 C56 C57 -175.0(2)
C70 C60 C61 C62 175.1(2)
C74 P51 C64 C62 171.77(17)
C74 P51 C77 C78 66.4(2)
C74 P51 C77 C79 -59.1(2)
C77 P51 C64 C62 58.8(2)
C77 P51 C74 C75 -99.4(2)
C77 P51 C74 C76 135.4(2)
C80 P52 C65 C53 -174.05(18)
C80 P52 C83 C84 -83.3(2)
C80 P52 C83 C85 44.0(2)
C83 P52 C65 C53 -61.9(2)
C83 P52 C80 C81 56.8(2)
C83 P52 C80 C82 -177.48(19)
C26 C24 P1 Hf1 -176.58(19)
C26 C24 P1 C27 41.8(3)
C26 C24 P1 C14 -69.0(2)
Hf1 P2 C33 C34 71.2(2)
Hf1 P2 C33 C35 -163.64(19)
Hf1 P2 C15 C3 56.8(2)
Hf1 N1 C2 C3 54.0(3)
Hf1 N1 C2 C7 -130.90(19)
Hf1 N1 C13 C8 129.2(2)
Hf1 N1 C13 C12 -54.8(3)
Hf1 P1 C27 C28 -80.0(2)
Hf1 P1 C27 C29 42.6(3)
Hf1 P1 C14 C12 -59.6(2)
C18 C16 C5 C4 43.5(3)
C18 C16 C5 C6 -140.0(3)
C22 C20 C10 C9 -10.6(4)
C22 C20 C10 C11 171.7(3)
C30 P2 C33 C34 -65.5(2)
C30 P2 C33 C35 59.7(2)
C30 P2 C15 C3 -176.02(19)
C16 C5 C6 C7 -171.5(2)
C20 C10 C11 C12 178.0(3)
C24 P1 C27 C28 59.7(3)
C24 P1 C27 C29 -177.7(2)
C24 P1 C14 C12 179.9(2)
N1 C2 C3 C4 -176.9(3)
N1 C2 C3 C15 6.1(4)
N1 C2 C7 C6 176.9(2)
N1 C2 C7 C8 -5.0(3)
N51 C52 C53 C54 -177.7(2)
N51 C52 C53 C65 2.5(4)
N51 C52 C57 C56 177.7(2)
N51 C52 C57 C58 -3.0(3)
C2 N1 C13 C8 -4.4(3)
C2 N1 C13 C12 171.6(3)
C2 C3 C4 C5 -2.6(4)
C2 C3 C15 P2 -71.7(3)
C2 C7 C8 C9 -174.6(3)
C2 C7 C8 C13 2.0(3)
C32 C30 P2 Hf1 -40.1(2)
C32 C30 P2 C33 93.5(2)
C32 C30 P2 C15 -153.75(19)
C3 C2 C7 C6 -7.4(4)
C3 C2 C7 C8 170.7(2)
C3 C4 C5 C16 172.5(3)
C3 C4 C5 C6 -4.2(4)
C4 C3 C15 P2 111.4(3)
C4 C5 C6 C7 5.2(4)
C17 C16 C5 C4 -75.4(3)
C17 C16 C5 C6 101.2(3)
C5 C6 C7 C2 0.5(4)
C5 C6 C7 C8 -177.1(3)
C19 C16 C5 C4 165.1(3)
C19 C16 C5 C6 -18.3(4)
C6 C7 C8 C9 3.2(5)
C6 C7 C8 C13 179.9(3)
C21 C20 C10 C9 -130.4(3)
C21 C20 C10 C11 52.0(4)
C7 C2 C3 C4 8.2(4)
C7 C2 C3 C15 -168.8(2)
C7 C8 C9 C10 173.6(3)
C7 C8 C13 N1 1.5(3)
C7 C8 C13 C12 -174.9(2)
C23 C20 C10 C9 108.4(3)
C23 C20 C10 C11 -69.3(3)
C8 C9 C10 C20 -176.3(2)
C8 C9 C10 C11 1.4(4)
C25 C24 P1 Hf1 54.8(2)
C25 C24 P1 C27 -86.8(2)
C25 C24 P1 C14 162.4(2)
C9 C8 C13 N1 178.6(2)
C9 C8 C13 C12 2.2(4)
C9 C10 C11 C12 0.2(4)
C27 P1 C14 C12 68.5(2)
C10 C11 C12 C13 -0.7(4)
C10 C11 C12 C14 178.7(3)
C11 C12 C13 N1 -176.2(3)
C11 C12 C13 C8 -0.5(4)
C11 C12 C14 P1 -117.2(3)
C31 C30 P2 Hf1 86.2(2)
C31 C30 P2 C33 -140.2(2)
C31 C30 P2 C15 -27.4(2)
C33 P2 C15 C3 -63.5(2)
C13 N1 C2 C3 -169.4(3)
C13 N1 C2 C7 5.7(3)
C13 C8 C9 C10 -2.7(4)
C13 C12 C14 P1 62.1(3)
C14 P1 C27 C28 164.9(2)
C14 P1 C27 C29 -72.5(2)
C14 C12 C13 N1 4.4(4)
C14 C12 C13 C8 -179.8(2)
C15 P2 C33 C34 -178.9(2)
C15 P2 C33 C35 -53.7(2)
C15 C3 C4 C5 174.5(2)
